data_2228882
loop_
_publ_author_name
'Ni, Sheng-Liang'
'Xia, Ping'
'Cao, Feng'

_publ_section_title
;
 Aqua(2,9-dimethyl-1,10-phenanthroline-\k^2^<i>N</i>,<i>N</i>')(formato-\k^2^<i>O</i>,<i>O</i>')(formato-\k<i>O</i>)cobalt(II)
 monohydrate
;
_journal_coeditor_code SJ5068
_journal_issue 1
_journal_name_full 'Acta Crystallographica Section E'
_journal_page_first m39
_journal_page_last m40
_journal_paper_doi 10.1107/S1600536810050051
_journal_volume 67
_journal_year 2011
_chemical_formula_iupac '[Co (H C O2)2 (C14 H12 N2) (H2 O)], H2 O'
_chemical_formula_moiety 'C16 H16 Co N2 O5, H2 O'
_chemical_formula_sum 'C16 H18 Co N2 O6'
_chemical_formula_weight 393.25
_chemical_name_systematic
;
Aqua(2,9-dimethyl-1,10-phenanthroline-\k^2^<i>N</i>,<i>N</i>')(formato-
\k^2^<i>O</i>,<i>O</i>')(formato-\k<i>O</i>)cobalt(II) monohydrate
;
_space_group_IT_number 2
_symmetry_cell_setting triclinic
_symmetry_space_group_name_Hall '-P 1'
_symmetry_space_group_name_H-M 'P -1'
_atom_sites_solution_hydrogens geom
_atom_sites_solution_primary direct
_atom_sites_solution_secondary difmap
_audit_creation_method SHELXL-97
_cell_angle_alpha 82.92(3)
_cell_angle_beta 81.62(3)
_cell_angle_gamma 76.01(3)
_cell_formula_units_Z 2
_cell_length_a 7.4220(15)
_cell_length_b 10.441(2)
_cell_length_c 11.419(2)
_cell_measurement_reflns_used 25
_cell_measurement_temperature 295(2)
_cell_measurement_theta_max 12.5
_cell_measurement_theta_min 5.0
_cell_volume 845.9(3)
_computing_cell_refinement 'XSCANS (Siemens, 1996)'
_computing_data_collection 'XSCANS (Siemens, 1996)'
_computing_data_reduction 'XSCANS (Siemens, 1996)'
_computing_molecular_graphics
;
SHELXTL (Sheldrick, 2008) and DIAMOND (Brandenburg, 2006)
;
_computing_publication_material 'SHELXL97 (Sheldrick, 2008)'
_computing_structure_refinement 'SHELXL97 (Sheldrick, 2008)'
_computing_structure_solution 'SHELXS97 (Sheldrick, 2008)'
_diffrn_ambient_temperature 295(2)
_diffrn_measured_fraction_theta_full 0.999
_diffrn_measured_fraction_theta_max 0.999
_diffrn_measurement_device_type 'Bruker P4'
_diffrn_measurement_method \q/2\q
_diffrn_radiation_monochromator graphite
_diffrn_radiation_source 'fine-focus sealed tube'
_diffrn_radiation_type MoK\a
_diffrn_radiation_wavelength 0.71073
_diffrn_reflns_av_R_equivalents 0.0174
_diffrn_reflns_av_sigmaI/netI 0.0356
_diffrn_reflns_limit_h_max 9
_diffrn_reflns_limit_h_min -1
_diffrn_reflns_limit_k_max 13
_diffrn_reflns_limit_k_min -13
_diffrn_reflns_limit_l_max 14
_diffrn_reflns_limit_l_min -14
_diffrn_reflns_number 4797
_diffrn_reflns_theta_full 27.50
_diffrn_reflns_theta_max 27.50
_diffrn_reflns_theta_min 1.81
_diffrn_standards_decay_% 0
_diffrn_standards_interval_count 97
_diffrn_standards_number 3
_exptl_absorpt_coefficient_mu 1.050
_exptl_absorpt_correction_T_max 0.912
_exptl_absorpt_correction_T_min 0.880
_exptl_absorpt_correction_type psi-scan
_exptl_absorpt_process_details '(XSCANS; Siemens, 1996)'
_exptl_crystal_colour pink
_exptl_crystal_density_diffrn 1.544
_exptl_crystal_density_method 'not measured'
_exptl_crystal_description block
_exptl_crystal_F_000 406
_exptl_crystal_size_max 0.16
_exptl_crystal_size_mid 0.10
_exptl_crystal_size_min 0.08
_refine_diff_density_max 0.371
_refine_diff_density_min -0.343
_refine_ls_extinction_coef 0.002468
_refine_ls_extinction_expression Fc^*^=kFc[1+0.001xFc^2^\l^3^/sin(2\q)]^-1/4^
_refine_ls_extinction_method 'SHELXL97 (Sheldrick, 2008)'
_refine_ls_goodness_of_fit_ref 1.026
_refine_ls_hydrogen_treatment constr
_refine_ls_matrix_type full
_refine_ls_number_parameters 227
_refine_ls_number_reflns 3897
_refine_ls_number_restraints 6
_refine_ls_restrained_S_all 1.026
_refine_ls_R_factor_all 0.0430
_refine_ls_R_factor_gt 0.0348
_refine_ls_shift/su_max_lt 0.001
_refine_ls_shift/su_mean 0.000
_refine_ls_structure_factor_coef Fsqd
_refine_ls_weighting_details 'calc w=1/[\s^2^(Fo^2^)+(0.0543P)^2^+0.2279P] where P=(Fo^2^+2Fc^2^)/3'
_refine_ls_weighting_scheme calc
_refine_ls_wR_factor_gt 0.0935
_refine_ls_wR_factor_ref 0.0983
_reflns_number_gt 3362
_reflns_number_total 3897
_reflns_threshold_expression I>2\s(I)
_cod_data_source_file sj5068.cif
_cod_data_source_block I
_cod_database_code 2228882
_cod_database_fobs_code 2228882

loop_
_symmetry_equiv_pos_as_xyz
'x, y, z'
'-x, -y, -z'

loop_
_atom_site_type_symbol
_atom_site_label
_atom_site_fract_x
_atom_site_fract_y
_atom_site_fract_z
_atom_site_U_iso_or_equiv
_atom_site_adp_type
_atom_site_calc_flag
_atom_site_refinement_flags
_atom_site_occupancy
_atom_site_disorder_assembly
_atom_site_disorder_group
Co Co 0.27534(4) 0.17941(2) 0.27175(2) 0.03146(11) Uani d . 1 . .
N N1 0.2555(2) 0.25976(17) 0.09313(14) 0.0331(3) Uani d . 1 . .
N N2 0.2662(2) 0.38360(15) 0.28646(14) 0.0305(3) Uani d . 1 . .
O O1 0.5639(2) 0.15052(15) 0.24594(14) 0.0452(4) Uani d D 1 . .
H H1B 0.6115 0.2032 0.2767 0.068 Uiso d RD 1 . .
H H1C 0.6274 0.0738 0.2635 0.068 Uiso d RD 1 . .
O O2 0.3174(3) -0.03795(17) 0.29174(18) 0.0637(5) Uani d . 1 . .
O O3 0.2798(3) 0.07298(17) 0.44656(15) 0.0551(4) Uani d . 1 . .
O O4 -0.0089(2) 0.19581(17) 0.29267(15) 0.0474(4) Uani d . 1 . .
O O5 -0.2919(2) 0.30672(19) 0.35861(16) 0.0539(4) Uani d . 1 . .
O O6 0.1515(3) 0.06203(18) 0.69063(17) 0.0593(5) Uani d D 1 . .
H H6B 0.1849 0.0670 0.6158 0.089 Uiso d RD 1 . .
H H6C 0.0747 0.0117 0.7018 0.089 Uiso d RD 1 . .
C C1 0.2454(3) 0.1974(2) -0.0004(2) 0.0452(5) Uani d . 1 . .
C C2 0.2397(4) 0.2645(3) -0.1146(2) 0.0577(7) Uani d . 1 . .
H H2A 0.2335 0.2194 -0.1787 0.069 Uiso calc R 1 . .
C C3 0.2432(4) 0.3945(3) -0.1321(2) 0.0576(7) Uani d . 1 . .
H H3A 0.2416 0.4381 -0.2081 0.069 Uiso calc R 1 . .
C C4 0.2491(3) 0.4633(2) -0.03500(19) 0.0448(5) Uani d . 1 . .
C C5 0.2526(4) 0.6003(3) -0.0464(2) 0.0587(7) Uani d . 1 . .
H H5A 0.2480 0.6482 -0.1206 0.070 Uiso calc R 1 . .
C C6 0.2625(4) 0.6611(2) 0.0489(3) 0.0575(7) Uani d . 1 . .
H H6A 0.2655 0.7503 0.0395 0.069 Uiso calc R 1 . .
C C7 0.2686(3) 0.5909(2) 0.1641(2) 0.0436(5) Uani d . 1 . .
C C8 0.2817(4) 0.6496(2) 0.2655(2) 0.0543(6) Uani d . 1 . .
H H8A 0.2870 0.7383 0.2597 0.065 Uiso calc R 1 . .
C C9 0.2868(4) 0.5763(2) 0.3717(2) 0.0504(6) Uani d . 1 . .
H H9A 0.2964 0.6150 0.4390 0.060 Uiso calc R 1 . .
C C10 0.2776(3) 0.4427(2) 0.38166(18) 0.0367(4) Uani d . 1 . .
C C11 0.2631(3) 0.45609(18) 0.17911(18) 0.0320(4) Uani d . 1 . .
C C12 0.2558(3) 0.39041(19) 0.07673(17) 0.0330(4) Uani d . 1 . .
C C13 0.2345(5) 0.0557(3) 0.0209(3) 0.0657(8) Uani d . 1 . .
H H13A 0.2420 0.0262 0.1034 0.099 Uiso calc R 1 . .
H H13B 0.3364 0.0031 -0.0266 0.099 Uiso calc R 1 . .
H H13C 0.1181 0.0466 -0.0004 0.099 Uiso calc R 1 . .
C C14 0.2786(4) 0.3641(3) 0.5002(2) 0.0500(6) Uani d . 1 . .
H H14A 0.2716 0.2752 0.4914 0.075 Uiso calc R 1 . .
H H14B 0.1729 0.4044 0.5531 0.075 Uiso calc R 1 . .
H H14C 0.3918 0.3622 0.5324 0.075 Uiso calc R 1 . .
C C15 0.3054(5) -0.0333(3) 0.4003(3) 0.0628(7) Uani d . 1 . .
H H15 0.3158 -0.1120 0.4494 0.075 Uiso calc R 1 . .
C C16 -0.1206(3) 0.2801(2) 0.3492(2) 0.0467(5) Uani d . 1 . .
H H16 -0.0681 0.3306 0.3905 0.056 Uiso calc R 1 . .

loop_
_atom_site_aniso_label
_atom_site_aniso_U_11
_atom_site_aniso_U_22
_atom_site_aniso_U_33
_atom_site_aniso_U_12
_atom_site_aniso_U_13
_atom_site_aniso_U_23
Co 0.03515(17) 0.02810(15) 0.03361(16) -0.01129(10) -0.00462(10) -0.00368(10)
N1 0.0329(8) 0.0380(9) 0.0320(8) -0.0120(7) -0.0051(6) -0.0082(6)
N2 0.0298(8) 0.0298(8) 0.0343(8) -0.0098(6) -0.0029(6) -0.0078(6)
O1 0.0391(8) 0.0407(8) 0.0572(10) -0.0071(6) -0.0124(7) -0.0062(7)
O2 0.0943(15) 0.0355(9) 0.0658(12) -0.0211(9) -0.0134(11) -0.0051(8)
O3 0.0761(12) 0.0468(9) 0.0447(9) -0.0196(9) -0.0124(8) 0.0042(7)
O4 0.0358(8) 0.0539(9) 0.0561(10) -0.0159(7) -0.0003(7) -0.0135(8)
O5 0.0345(8) 0.0684(11) 0.0627(11) -0.0125(8) -0.0044(7) -0.0209(9)
O6 0.0680(12) 0.0556(10) 0.0575(11) -0.0154(9) -0.0121(9) -0.0099(8)
C1 0.0466(12) 0.0566(14) 0.0382(11) -0.0176(10) -0.0055(9) -0.0143(10)
C2 0.0650(16) 0.0796(19) 0.0350(12) -0.0207(14) -0.0096(11) -0.0173(12)
C3 0.0606(16) 0.0793(19) 0.0319(11) -0.0174(14) -0.0071(11) 0.0033(11)
C4 0.0424(12) 0.0518(13) 0.0381(11) -0.0114(10) -0.0052(9) 0.0064(9)
C5 0.0621(16) 0.0559(15) 0.0535(14) -0.0178(12) -0.0079(12) 0.0222(12)
C6 0.0622(16) 0.0355(12) 0.0705(17) -0.0141(11) -0.0053(13) 0.0146(11)
C7 0.0420(12) 0.0304(10) 0.0580(14) -0.0110(9) -0.0009(10) -0.0030(9)
C8 0.0588(15) 0.0331(11) 0.0744(18) -0.0166(10) 0.0014(13) -0.0161(11)
C9 0.0512(13) 0.0456(12) 0.0609(15) -0.0175(10) 0.0029(11) -0.0282(11)
C10 0.0333(10) 0.0413(11) 0.0392(10) -0.0118(8) -0.0012(8) -0.0153(8)
C11 0.0279(9) 0.0286(9) 0.0398(10) -0.0072(7) -0.0037(8) -0.0028(7)
C12 0.0291(9) 0.0367(10) 0.0332(10) -0.0089(8) -0.0042(7) -0.0003(8)
C13 0.088(2) 0.0612(17) 0.0608(16) -0.0293(15) -0.0094(15) -0.0278(13)
C14 0.0568(14) 0.0630(15) 0.0366(11) -0.0198(12) -0.0086(10) -0.0140(10)
C15 0.086(2) 0.0389(13) 0.0647(17) -0.0232(13) -0.0157(15) 0.0143(12)
C16 0.0392(12) 0.0604(14) 0.0470(12) -0.0200(11) -0.0036(10) -0.0151(11)

loop_
_atom_type_symbol
_atom_type_description
_atom_type_scat_dispersion_real
_atom_type_scat_dispersion_imag
_atom_type_scat_source
C C 0.0033 0.0016 'International Tables Vol C Tables 4.2.6.8 and 6.1.1.4'
H H 0.0000 0.0000 'International Tables Vol C Tables 4.2.6.8 and 6.1.1.4'
N N 0.0061 0.0033 'International Tables Vol C Tables 4.2.6.8 and 6.1.1.4'
O O 0.0106 0.0060 'International Tables Vol C Tables 4.2.6.8 and 6.1.1.4'
Co Co 0.3494 0.9721 'International Tables Vol C Tables 4.2.6.8 and 6.1.1.4'

loop_
_geom_angle_atom_site_label_1
_geom_angle_atom_site_label_2
_geom_angle_atom_site_label_3
_geom_angle_site_symmetry_1
_geom_angle_site_symmetry_3
_geom_angle
_geom_angle_publ_flag
O4 Co O1 . . 176.05(6) ?
O4 Co N1 . . 88.20(7) ?
O1 Co N1 . . 91.40(7) ?
O4 Co N2 . . 96.90(7) ?
O1 Co N2 . . 86.88(7) ?
N1 Co N2 . . 79.03(7) ?
O4 Co O3 . . 87.65(8) ?
O1 Co O3 . . 92.21(8) ?
N1 Co O3 . . 171.25(6) ?
N2 Co O3 . . 109.13(7) ?
O4 Co O2 . . 89.29(8) ?
O1 Co O2 . . 87.23(8) ?
N1 Co O2 . . 112.35(7) ?
N2 Co O2 . . 167.32(7) ?
O3 Co O2 . . 59.90(8) ?
O4 Co C15 . . 88.17(9) ?
O1 Co C15 . . 89.74(9) ?
N1 Co C15 . . 141.97(9) ?
N2 Co C15 . . 138.97(9) ?
O3 Co C15 . . 30.14(9) ?
O2 Co C15 . . 29.76(8) ?
C1 N1 C12 . . 118.95(18) ?
C1 N1 Co . . 128.10(15) ?
C12 N1 Co . . 112.95(13) ?
C10 N2 C11 . . 118.44(17) ?
C10 N2 Co . . 129.34(14) ?
C11 N2 Co . . 111.99(12) ?
Co O1 H1B . . 117.2 ?
Co O1 H1C . . 117.6 ?
H1B O1 H1C . . 105.8 ?
C15 O2 Co . . 88.00(15) ?
C15 O3 Co . . 89.50(16) ?
C16 O4 Co . . 123.21(15) ?
H6B O6 H6C . . 104.7 ?
N1 C1 C2 . . 121.0(2) ?
N1 C1 C13 . . 118.0(2) ?
C2 C1 C13 . . 121.0(2) ?
C3 C2 C1 . . 120.4(2) ?
C3 C2 H2A . . 119.8 ?
C1 C2 H2A . . 119.8 ?
C2 C3 C4 . . 119.8(2) ?
C2 C3 H3A . . 120.1 ?
C4 C3 H3A . . 120.1 ?
C12 C4 C3 . . 117.0(2) ?
C12 C4 C5 . . 120.0(2) ?
C3 C4 C5 . . 123.0(2) ?
C6 C5 C4 . . 120.8(2) ?
C6 C5 H5A . . 119.6 ?
C4 C5 H5A . . 119.6 ?
C5 C6 C7 . . 121.1(2) ?
C5 C6 H6A . . 119.5 ?
C7 C6 H6A . . 119.5 ?
C8 C7 C11 . . 117.2(2) ?
C8 C7 C6 . . 123.0(2) ?
C11 C7 C6 . . 119.8(2) ?
C9 C8 C7 . . 119.5(2) ?
C9 C8 H8A . . 120.3 ?
C7 C8 H8A . . 120.3 ?
C8 C9 C10 . . 120.8(2) ?
C8 C9 H9A . . 119.6 ?
C10 C9 H9A . . 119.6 ?
N2 C10 C9 . . 121.1(2) ?
N2 C10 C14 . . 118.73(18) ?
C9 C10 C14 . . 120.1(2) ?
N2 C11 C7 . . 122.92(19) ?
N2 C11 C12 . . 117.94(16) ?
C7 C11 C12 . . 119.14(19) ?
N1 C12 C4 . . 122.82(19) ?
N1 C12 C11 . . 117.96(17) ?
C4 C12 C11 . . 119.22(19) ?
C1 C13 H13A . . 109.5 ?
C1 C13 H13B . . 109.5 ?
H13A C13 H13B . . 109.5 ?
C1 C13 H13C . . 109.5 ?
H13A C13 H13C . . 109.5 ?
H13B C13 H13C . . 109.5 ?
C10 C14 H14A . . 109.5 ?
C10 C14 H14B . . 109.5 ?
H14A C14 H14B . . 109.5 ?
C10 C14 H14C . . 109.5 ?
H14A C14 H14C . . 109.5 ?
H14B C14 H14C . . 109.5 ?
O2 C15 O3 . . 122.6(2) ?
O2 C15 Co . . 62.23(13) ?
O3 C15 Co . . 60.36(13) ?
O2 C15 H15 . . 118.7 ?
O3 C15 H15 . . 118.7 ?
Co C15 H15 . . 179.0 ?
O5 C16 O4 . . 128.8(2) ?
O5 C16 H16 . . 115.6 ?
O4 C16 H16 . . 115.6 ?

loop_
_geom_bond_atom_site_label_1
_geom_bond_atom_site_label_2
_geom_bond_site_symmetry_2
_geom_bond_distance
_geom_bond_publ_flag
Co O4 . 2.0552(16) y
Co O1 . 2.0710(17) y
Co N1 . 2.1194(18) y
Co N2 . 2.1430(16) y
Co O3 . 2.1622(18) y
Co O2 . 2.2024(17) y
Co C15 . 2.488(3) ?
N1 C1 . 1.337(3) ?
N1 C12 . 1.354(3) ?
N2 C10 . 1.337(2) ?
N2 C11 . 1.359(3) ?
O1 H1B . 0.8536 ?
O1 H1C . 0.8425 ?
O2 C15 . 1.236(3) ?
O3 C15 . 1.249(3) ?
O4 C16 . 1.229(3) ?
O5 C16 . 1.225(3) ?
O6 H6B . 0.8529 ?
O6 H6C . 0.8512 ?
C1 C2 . 1.404(4) ?
C1 C13 . 1.489(4) ?
C2 C3 . 1.353(4) ?
C2 H2A . 0.9300 ?
C3 C4 . 1.405(4) ?
C3 H3A . 0.9300 ?
C4 C12 . 1.404(3) ?
C4 C5 . 1.426(4) ?
C5 C6 . 1.345(4) ?
C5 H5A . 0.9300 ?
C6 C7 . 1.426(4) ?
C6 H6A . 0.9300 ?
C7 C8 . 1.401(3) ?
C7 C11 . 1.406(3) ?
C8 C9 . 1.353(4) ?
C8 H8A . 0.9300 ?
C9 C10 . 1.403(3) ?
C9 H9A . 0.9300 ?
C10 C14 . 1.494(3) ?
C11 C12 . 1.440(3) ?
C13 H13A . 0.9600 ?
C13 H13B . 0.9600 ?
C13 H13C . 0.9600 ?
C14 H14A . 0.9600 ?
C14 H14B . 0.9600 ?
C14 H14C . 0.9600 ?
C15 H15 . 0.9300 ?
C16 H16 . 0.9300 ?

loop_
_geom_hbond_atom_site_label_D
_geom_hbond_atom_site_label_H
_geom_hbond_atom_site_label_A
_geom_hbond_site_symmetry_D
_geom_hbond_site_symmetry_H
_geom_hbond_site_symmetry_A
_geom_hbond_distance_DH
_geom_hbond_distance_HA
_geom_hbond_distance_DA
_geom_hbond_angle_DHA
_geom_hbond_publ_flag
O1 H1B O5 . . 1_655 0.854 1.838 2.688 173 y
O1 H1C O6 . . 2_656 0.843 1.980 2.774 156 y
O6 H6B O3 . . 1_555 0.853 1.957 2.809 176 y
O6 H6C O4 . . 2_556 0.851 2.325 3.098 151 y
